data_7227898
loop_
_publ_author_name
'Zhao, Haishuang'
'Bodach, Alexander'
'Heine, Miriam'
'Krysiak, Yasar'
'Glinnemann, J\"urgen'
'Alig, Edith'
'Fink, Lothar'
'Schmidt, Martin U.'

_publ_section_title
;
 4-Cyanopyridine, a versatile mono- and bidentate ligand. Crystal
 structures of related coordination polymers determined by X-ray powder
 diffraction
;
_journal_issue 16
_journal_name_full CrystEngComm
_journal_page_first 2216
_journal_paper_doi 10.1039/C7CE00425G
_journal_volume 19
_journal_year 2017
_chemical_formula_iupac 'C12 H8 Cl2 N4 Ni'
_chemical_formula_moiety 'C12 H8 Cl2 N4 Ni'
_chemical_formula_structural 'C12 H8 Cl2 N4 Ni'
_chemical_formula_sum 'C12 H8 Cl2 N4 Ni'
_chemical_formula_weight 337.81
_chemical_name_common Dichloro-bis(4-cyanopyridine)Nickel
_chemical_name_systematic Dichloro-bis(4-cyanopyridine)Nickel
_space_group_crystal_system monoclinic
_space_group_IT_number 14
_space_group_name_Hall '-P 2yn'
_space_group_name_H-M_alt 'P 1 21/n 1'
_audit_update_record
;
2017-02-28 deposited with the CCDC.
2017-03-21 downloaded from the CCDC.
;
_cell_angle_alpha 90
_cell_angle_beta 92.474(4)
_cell_angle_gamma 90
_cell_formula_units_Z 2
_cell_length_a 26.4504(7)
_cell_length_b 7.16668(19)
_cell_length_c 3.58904(7)
_cell_measurement_temperature 298
_cell_volume 679.71(3)
_computing_cell_refinement 'DASH (David <i> et al.</i> , 2004)'
_computing_data_collection 'STOE WINXPOW (STOE & Cie GmbH, 2004)'
_computing_data_reduction 'DASH (David <i>et al.</i>, 2004)'
_computing_molecular_graphics 'MERCURY (Macrea <i>et al.</i>)'
_computing_structure_refinement 'TOPAS (Coelho, 2007)'
_computing_structure_solution 'DASH (David <i>et al.</i>, 2004)'
_diffrn_ambient_temperature 298
_diffrn_detector_type 'lin psd'
_diffrn_measurement_device_type 'STOE Stadi-P'
_diffrn_radiation_monochromator 'primary focussing, Ge 111'
_diffrn_radiation_source 'X-ray tube'
_diffrn_radiation_type 'Cu K\a~1~'
_diffrn_radiation_wavelength 1.54060
_exptl_crystal_colour 'light green'
_exptl_crystal_density_diffrn 1.651
_pd_instr_location ' ?'
_pd_meas_2theta_range_max 110
_pd_meas_2theta_range_min 2
_pd_meas_scan_method step
_pd_proc_2theta_range_max 110
_pd_proc_2theta_range_min 2
_pd_proc_info_excluded_regions none
_pd_proc_ls_background_function 'Chebychev polynomial'
_pd_proc_ls_pref_orient_corr none
_pd_proc_ls_profile_function
;
modified spherical harmonics( LIT?!)
;
_pd_proc_ls_prof_R_factor 0.02593
_pd_proc_ls_prof_wR_expected 0.02603
_pd_proc_ls_prof_wR_factor 0.03555
_pd_spec_mounting
;
Specimen was sealed in a 0.7 mm diameter borosilicate glass capillary 
;
_pd_spec_mount_mode transmission
_pd_spec_shape cylinder
_pd_spec_size_axial 12
_pd_spec_size_equat 0.5
_pd_spec_size_thick 0.5
_refine_ls_extinction_method none
_refine_ls_goodness_of_fit_all 1.366
_refine_ls_hydrogen_treatment mixed
_refine_ls_matrix_type fullcycle
_refine_ls_number_constraints 1
_refine_ls_number_parameters 89
_refine_ls_number_restraints 35
_refine_ls_R_I_factor 0.00850
_refine_ls_weighting_details w=1/\s(Y~obs~)^2^
_refine_ls_weighting_scheme sigma
_cod_data_source_file c7ce00425g2.cif
_cod_data_source_block NiCl2_4-cypy_2
_cod_depositor_comments 'Adding full bibliography for 7227893--7227899.cif.'
_cod_database_code 7227898

loop_
_space_group_symop_id
_space_group_symop_operation_xyz
1 'x, y, z'
2 '-x, -y, -z'
3 '-x+1/2, y+1/2, -z+1/2'
4 'x+1/2, -y+1/2, z+1/2'

loop_
_atom_site_label
_atom_site_type_symbol
_atom_site_symmetry_multiplicity
_atom_site_fract_x
_atom_site_fract_y
_atom_site_fract_z
_atom_site_occupancy
_atom_site_B_iso_or_equiv
_atom_site_adp_type
N1 N 0 0.56874(10) 0.65321(38) 0.51740(74) 1 2.16264 Biso
Ni2 Ni 0 0.5 0.5 0.5 1 2.14709 Biso
C3 C 0 0.61383(11) 0.56784(42) 0.50065(85) 1 2.16264 Biso
C4 C 0 0.56669(11) 0.83741(40) 0.53591(98) 1 2.16264 Biso
Cl5 Cl 0 0.533260(57) 0.30019(19) 1.00257(49) 1 1.88279 Biso
C6 C 0 0.65970(11) 0.67098(40) 0.49980(80) 1 2.16264 Biso
H7 H 0 0.61497(62) 0.4344(22) 0.4909(61) 1 2.595168 Biso
C8 C 0 0.61033(11) 0.94663(41) 0.53761(92) 1 2.16264 Biso
H9 H 0 0.53496(63) 0.8971(23) 0.5489(85) 1 2.595168 Biso
C10 C 0 0.65685(11) 0.86232(42) 0.51714(87) 1 2.16264 Biso
H11 H 0 0.69414(62) 0.6129(23) 0.4968(63) 1 2.595168 Biso
H12 H 0 0.60936(65) 1.0854(22) 0.5552(66) 1 2.595168 Biso
C13 C 0 0.70258(13) 0.98299(57) 0.5121(10) 1 5.95662 Biso
N14 N 0 0.73595(14) 1.08091(62) 0.4846(14) 1 5.95662 Biso

loop_
_atom_type_symbol
_atom_type_description
_atom_type_scat_source
C C 'International Tables Vol C Table 6.1.1.4'
H H 'International Tables Vol C Table 6.1.1.4'
Ni Ni 'International Tables Vol C Table 6.1.1.4'
Cl Cl 'International Tables Vol C Table 6.1.1.4'
N N 'International Tables Vol C Table 6.1.1.4'

loop_
_geom_angle_atom_site_label_1
_geom_angle_atom_site_label_2
_geom_angle_atom_site_label_3
_geom_angle
N1 Ni2 Cl5 89.96(9)
C4 N1 C3 119.7(3)
H7 C3 N1 119.1(10)
H7 C3 C6 119.4(10)
N1 C3 C6 121.5(3)
H9 C4 N1 119.5(11)
H9 C4 C8 118.8(11)
N1 C4 C8 121.6(3)
H11 C6 C10 117.8(10)
H11 C6 C3 124.1(10)
C10 C6 C3 118.1(3)
H12 C8 C10 117.8(10)
H12 C8 C4 122.5(10)
C10 C8 C4 119.7(3)
C6 C10 C8 119.4(3)
C6 C10 C13 122.2(3)
C8 C10 C13 118.4(3)
N14 C13 C10 174.9(4)

loop_
_geom_bond_atom_site_label_1
_geom_bond_atom_site_label_2
_geom_bond_distance
Ni2 N1 2.123(3)
Ni2 Cl5 2.4374(16)
N1 C4 1.323(4)
N1 C3 1.344(4)
C3 H7 0.958(16)
C3 C6 1.421(4)
C4 H9 0.945(17)
C4 C8 1.395(4)
C6 H11 1.002(17)
C6 C10 1.375(4)
C8 H12 0.997(16)
C8 C10 1.376(4)
C10 C13 1.488(5)
C13 N14 1.135(6)
N14 C13 1.135(6)
